data_4338411
loop_
_publ_author_name
'Zhou, Yu-Peng'
'Zhang, Mei'
'Li, Yu-Hao'
'Guan, Qi-Rui'
'Wang, Fang'
'Lin, Zhuo-Jia'
'Lam, Chi-Keung'
'Feng, Xiao-Long'
'Chao, Hsiu-Yi'

_publ_section_title
;
 Mononuclear Gold(I) Acetylide Complexes with Urea Group: Synthesis,
 Characterization, Photophysics, and Anion Sensing Properties
;
_journal_coden_ASTM INOCAJ
_journal_issue 9
_journal_name_full 'Inorganic Chemistry'
_journal_page_first 5099
_journal_page_last 5109
_journal_paper_doi 10.1021/ic202608r
_journal_volume 51
_journal_year 2012
_chemical_formula_sum 'C33 H25 Au N3 O3 P'
_chemical_formula_weight 739.49
_chemical_name_systematic
; 
 ? 
;
_space_group_IT_number 2
_symmetry_cell_setting triclinic
_symmetry_space_group_name_Hall '-P 1'
_symmetry_space_group_name_H-M 'P -1'
_atom_sites_solution_hydrogens geom
_atom_sites_solution_primary direct
_atom_sites_solution_secondary difmap
_audit_creation_method SHELXL-97
_cell_angle_alpha 85.927(2)
_cell_angle_beta 72.613(2)
_cell_angle_gamma 87.304(2)
_cell_formula_units_Z 4
_cell_length_a 12.4658(13)
_cell_length_b 13.2527(14)
_cell_length_c 17.6175(18)
_cell_measurement_temperature 110(2)
_cell_volume 2769.5(5)
_computing_cell_refinement 'SAINT (Bruker, 2002)'
_computing_data_collection 'SMART (Bruker, 2002)'
_computing_data_reduction 'SAINT (Bruker, 2002)'
_computing_molecular_graphics 'SHELXTL Vers. 6.10 (Sheldrick, 2000)'
_computing_publication_material 'SHELXS-97 (Sheldrick, 1997)'
_computing_structure_refinement 'SHELXL-97 (Sheldrick, 1997)'
_computing_structure_solution 'SHELXS-97 (Sheldrick, 1997)'
_diffrn_ambient_temperature 110(2)
_diffrn_measured_fraction_theta_full 0.987
_diffrn_measured_fraction_theta_max 0.987
_diffrn_measurement_device_type 'Bruker Smart CCD 1000 diffractometer'
_diffrn_measurement_method 'phi and omega scan'
_diffrn_radiation_monochromator graphite
_diffrn_radiation_source 'fine-focus sealed tube'
_diffrn_radiation_type MoK\a
_diffrn_radiation_wavelength 0.71073
_diffrn_reflns_av_R_equivalents 0.0236
_diffrn_reflns_av_sigmaI/netI 0.0352
_diffrn_reflns_limit_h_max 15
_diffrn_reflns_limit_h_min -15
_diffrn_reflns_limit_k_max 16
_diffrn_reflns_limit_k_min -16
_diffrn_reflns_limit_l_max 21
_diffrn_reflns_limit_l_min -21
_diffrn_reflns_number 21741
_diffrn_reflns_theta_full 26.00
_diffrn_reflns_theta_max 26.00
_diffrn_reflns_theta_min 1.21
_exptl_absorpt_coefficient_mu 5.411
_exptl_absorpt_correction_T_max 1.000000
_exptl_absorpt_correction_T_min 0.546230
_exptl_absorpt_correction_type multi-scan
_exptl_absorpt_process_details SADABS_Bruker
_exptl_crystal_colour yellow
_exptl_crystal_density_diffrn 1.774
_exptl_crystal_density_method 'not measured'
_exptl_crystal_description block
_exptl_crystal_F_000 1448
_exptl_crystal_size_max 0.42
_exptl_crystal_size_mid 0.41
_exptl_crystal_size_min 0.19
_refine_diff_density_max 1.986
_refine_diff_density_min -0.779
_refine_diff_density_rms 0.156
_refine_ls_extinction_method none
_refine_ls_goodness_of_fit_ref 1.114
_refine_ls_hydrogen_treatment constr
_refine_ls_matrix_type full
_refine_ls_number_parameters 739
_refine_ls_number_reflns 10750
_refine_ls_number_restraints 0
_refine_ls_restrained_S_all 1.114
_refine_ls_R_factor_all 0.0471
_refine_ls_R_factor_gt 0.0264
_refine_ls_shift/su_max 0.001
_refine_ls_shift/su_mean 0.000
_refine_ls_structure_factor_coef Fsqd
_refine_ls_weighting_details 'calc w=1/[\s^2^(Fo^2^)+(0.0489P)^2^+0.4803P] where P=(Fo^2^+2Fc^2^)/3'
_refine_ls_weighting_scheme calc
_refine_ls_wR_factor_gt 0.0804
_refine_ls_wR_factor_ref 0.0937
_reflns_number_gt 7370
_reflns_number_total 10750
_reflns_threshold_expression >2sigma(I)
_cod_duplicate_entry 4329043
_cod_data_source_file ic202608r_si_002.cif
_cod_data_source_block p
_cod_depositor_comments
;
The following automatic conversions were performed:

'_exptl_absorpt_correction_type' value 'Multi-scan' changed to
'multi-scan' according to
/usr/data/users/saulius/automatic-downloads/retrospective/ACS/lib/dictionaries/cif_core.dic
dictionary named 'cif_core.dic' version 2.4.2 from 2011-04-26.

Automatic conversion script
Id: cif_fix_values 2281 2013-09-26 08:29:07Z andrius 
;
_cod_original_sg_symbol_H-M P-1
_cod_database_code 4338411

loop_
_symmetry_equiv_pos_as_xyz
'x, y, z'
'-x, -y, -z'

loop_
_atom_site_label
_atom_site_type_symbol
_atom_site_fract_x
_atom_site_fract_y
_atom_site_fract_z
_atom_site_U_iso_or_equiv
_atom_site_adp_type
_atom_site_occupancy
_atom_site_symmetry_multiplicity
_atom_site_calc_flag
_atom_site_refinement_flags
Au1 Au 0.284929(15) 0.991422(14) 0.205345(11) 0.01640(7) Uani 1 1 d .
P1 P 0.16994(11) 0.98587(10) 0.12656(8) 0.0153(3) Uani 1 1 d .
O1 O 0.8907(3) 0.8978(3) 0.4382(2) 0.0304(9) Uani 1 1 d .
O2 O 1.2983(3) 0.6755(3) 0.5887(2) 0.0256(9) Uani 1 1 d .
O3 O 1.2523(3) 0.7453(3) 0.7019(2) 0.0282(9) Uani 1 1 d .
N1 N 0.7372(3) 0.9901(3) 0.5067(3) 0.0202(10) Uani 1 1 d .
H1A H 0.7090 1.0216 0.5510 0.024 Uiso 1 1 calc R
N2 N 0.8651(4) 0.9276(3) 0.5690(2) 0.0192(10) Uani 1 1 d .
H2A H 0.8175 0.9551 0.6103 0.023 Uiso 1 1 calc R
N3 N 1.2374(4) 0.7323(3) 0.6376(3) 0.0229(10) Uani 1 1 d .
C1 C 0.3830(4) 1.0044(4) 0.2756(3) 0.0180(11) Uani 1 1 d .
C2 C 0.4496(4) 1.0117(4) 0.3121(3) 0.0177(11) Uani 1 1 d .
C3 C 0.5305(4) 1.0146(4) 0.3546(3) 0.0178(11) Uani 1 1 d .
C4 C 0.6121(4) 0.9366(4) 0.3483(3) 0.0198(11) Uani 1 1 d .
H4A H 0.6181 0.8871 0.3107 0.024 Uiso 1 1 calc R
C5 C 0.6845(4) 0.9293(4) 0.3954(3) 0.0222(12) Uani 1 1 d .
H5A H 0.7386 0.8754 0.3899 0.027 Uiso 1 1 calc R
C6 C 0.6771(4) 1.0010(4) 0.4501(3) 0.0180(11) Uani 1 1 d .
C7 C 0.6023(4) 1.0834(4) 0.4533(3) 0.0201(11) Uani 1 1 d .
H7A H 0.6012 1.1356 0.4878 0.024 Uiso 1 1 calc R
C8 C 0.5297(4) 1.0907(4) 0.4071(3) 0.0211(12) Uani 1 1 d .
H8A H 0.4790 1.1472 0.4107 0.025 Uiso 1 1 calc R
C9 C 0.8354(4) 0.9349(4) 0.4992(3) 0.0205(12) Uani 1 1 d .
C10 C 0.9618(4) 0.8816(4) 0.5814(3) 0.0175(11) Uani 1 1 d .
C11 C 1.0483(4) 0.8373(4) 0.5216(3) 0.0177(11) Uani 1 1 d .
H11A H 1.0447 0.8404 0.4683 0.021 Uiso 1 1 calc R
C12 C 1.1388(4) 0.7891(4) 0.5404(3) 0.0198(11) Uani 1 1 d .
H12A H 1.1973 0.7584 0.5003 0.024 Uiso 1 1 calc R
C13 C 1.1436(4) 0.7858(4) 0.6180(3) 0.0174(11) Uani 1 1 d .
C14 C 1.0603(4) 0.8310(4) 0.6777(3) 0.0214(12) Uani 1 1 d .
H14A H 1.0658 0.8299 0.7304 0.026 Uiso 1 1 calc R
C15 C 0.9698(5) 0.8774(4) 0.6592(3) 0.0215(12) Uani 1 1 d .
H15A H 0.9115 0.9072 0.7000 0.026 Uiso 1 1 calc R
C16 C 0.0930(4) 1.1054(4) 0.1239(3) 0.0190(11) Uani 1 1 d .
C17 C 0.1457(5) 1.1947(4) 0.1307(3) 0.0239(12) Uani 1 1 d .
H17A H 0.2177 1.1916 0.1389 0.029 Uiso 1 1 calc R
C18 C 0.0911(5) 1.2866(4) 0.1252(3) 0.0272(13) Uani 1 1 d .
H18A H 0.1261 1.3471 0.1298 0.033 Uiso 1 1 calc R
C19 C -0.0139(5) 1.2924(4) 0.1130(3) 0.0265(13) Uani 1 1 d .
H19A H -0.0500 1.3564 0.1086 0.032 Uiso 1 1 calc R
C20 C -0.0656(4) 1.2050(4) 0.1072(3) 0.0230(12) Uani 1 1 d .
H20A H -0.1376 1.2086 0.0990 0.028 Uiso 1 1 calc R
C21 C -0.0126(4) 1.1117(4) 0.1134(3) 0.0211(12) Uani 1 1 d .
H21A H -0.0493 1.0516 0.1104 0.025 Uiso 1 1 calc R
C22 C 0.2389(4) 0.9648(4) 0.0220(3) 0.0179(11) Uani 1 1 d .
C23 C 0.2138(4) 1.0235(4) -0.0392(3) 0.0211(12) Uani 1 1 d .
H23A H 0.1613 1.0787 -0.0270 0.025 Uiso 1 1 calc R
C24 C 0.2647(4) 1.0022(4) -0.1178(3) 0.0230(12) Uani 1 1 d .
H24A H 0.2472 1.0432 -0.1592 0.028 Uiso 1 1 calc R
C25 C 0.3403(4) 0.9226(4) -0.1364(3) 0.0247(12) Uani 1 1 d .
H25A H 0.3739 0.9074 -0.1904 0.030 Uiso 1 1 calc R
C26 C 0.3671(5) 0.8646(4) -0.0760(3) 0.0301(14) Uani 1 1 d .
H26A H 0.4200 0.8098 -0.0887 0.036 Uiso 1 1 calc R
C27 C 0.3182(5) 0.8854(4) 0.0022(3) 0.0279(13) Uani 1 1 d .
H27A H 0.3384 0.8457 0.0431 0.033 Uiso 1 1 calc R
C28 C 0.0629(4) 0.8899(4) 0.1595(3) 0.0179(11) Uani 1 1 d .
C29 C 0.0172(4) 0.8486(4) 0.1059(3) 0.0218(12) Uani 1 1 d .
H29A H 0.0453 0.8667 0.0506 0.026 Uiso 1 1 calc R
C30 C -0.0691(4) 0.7811(4) 0.1336(3) 0.0253(13) Uani 1 1 d .
H30A H -0.1007 0.7533 0.0971 0.030 Uiso 1 1 calc R
C31 C -0.1097(5) 0.7538(4) 0.2139(4) 0.0281(13) Uani 1 1 d .
H31A H -0.1689 0.7073 0.2324 0.034 Uiso 1 1 calc R
C32 C -0.0646(5) 0.7937(4) 0.2676(3) 0.0251(13) Uani 1 1 d .
H32A H -0.0924 0.7745 0.3228 0.030 Uiso 1 1 calc R
C33 C 0.0213(4) 0.8617(4) 0.2406(3) 0.0214(12) Uani 1 1 d .
H33A H 0.0523 0.8893 0.2775 0.026 Uiso 1 1 calc R
Au2 Au 0.217989(15) 0.511651(13) 0.791930(11) 0.01464(7) Uani 1 1 d .
P2 P 0.33132(11) 0.50096(10) 0.87210(8) 0.0140(3) Uani 1 1 d .
O4 O -0.3396(3) 0.6664(3) 0.5055(2) 0.0323(10) Uani 1 1 d .
O5 O -0.7669(3) 0.7920(3) 0.3415(2) 0.0297(9) Uani 1 1 d .
O6 O -0.7387(3) 0.6729(3) 0.2589(2) 0.0357(10) Uani 1 1 d .
N4 N -0.2355(3) 0.5184(3) 0.4901(3) 0.0194(10) Uani 1 1 d .
H4B H -0.2204 0.4656 0.4608 0.023 Uiso 1 1 calc R
N5 N -0.3698(3) 0.5460(3) 0.4272(3) 0.0195(10) Uani 1 1 d .
H5B H -0.3458 0.4859 0.4100 0.023 Uiso 1 1 calc R
N6 N -0.7168(4) 0.7162(4) 0.3121(3) 0.0234(10) Uani 1 1 d .
C34 C 0.1125(4) 0.5195(4) 0.7255(3) 0.0191(11) Uani 1 1 d .
C35 C 0.0437(4) 0.5241(4) 0.6896(3) 0.0192(11) Uani 1 1 d .
C36 C -0.0334(4) 0.5236(4) 0.6428(3) 0.0181(11) Uani 1 1 d .
C37 C -0.0948(4) 0.6100(4) 0.6294(3) 0.0209(12) Uani 1 1 d .
H37A H -0.0893 0.6695 0.6549 0.025 Uiso 1 1 calc R
C38 C -0.1638(4) 0.6126(4) 0.5805(3) 0.0190(11) Uani 1 1 d .
H38A H -0.2038 0.6730 0.5718 0.023 Uiso 1 1 calc R
C39 C -0.1731(4) 0.5242(4) 0.5440(3) 0.0180(11) Uani 1 1 d .
C40 C -0.1130(4) 0.4369(4) 0.5577(3) 0.0197(11) Uani 1 1 d .
H40A H -0.1188 0.3770 0.5328 0.024 Uiso 1 1 calc R
C41 C -0.0454(4) 0.4366(4) 0.6070(3) 0.0204(12) Uani 1 1 d .
H41A H -0.0065 0.3760 0.6165 0.024 Uiso 1 1 calc R
C42 C -0.3174(4) 0.5850(4) 0.4774(3) 0.0211(12) Uani 1 1 d .
C43 C -0.4569(4) 0.5918(4) 0.4009(3) 0.0185(11) Uani 1 1 d .
C44 C -0.4872(4) 0.6939(4) 0.4080(3) 0.0219(12) Uani 1 1 d .
H44A H -0.4489 0.7364 0.4320 0.026 Uiso 1 1 calc R
C45 C -0.5736(4) 0.7327(4) 0.3796(3) 0.0190(11) Uani 1 1 d .
H45A H -0.5963 0.8018 0.3854 0.023 Uiso 1 1 calc R
C46 C -0.6268(4) 0.6718(4) 0.3431(3) 0.0177(11) Uani 1 1 d .
C47 C -0.5962(4) 0.5698(4) 0.3337(3) 0.0197(11) Uani 1 1 d .
H47A H -0.6327 0.5285 0.3076 0.024 Uiso 1 1 calc R
C48 C -0.5118(4) 0.5311(4) 0.3632(3) 0.0192(11) Uani 1 1 d .
H48A H -0.4901 0.4616 0.3579 0.023 Uiso 1 1 calc R
C49 C 0.2634(4) 0.5491(4) 0.9695(3) 0.0152(10) Uani 1 1 d .
C50 C 0.1518(4) 0.5256(4) 1.0075(3) 0.0206(11) Uani 1 1 d .
H50A H 0.1120 0.4884 0.9809 0.025 Uiso 1 1 calc R
C51 C 0.0981(4) 0.5556(4) 1.0835(3) 0.0208(12) Uani 1 1 d .
H51A H 0.0222 0.5383 1.1090 0.025 Uiso 1 1 calc R
C52 C 0.1550(4) 0.6110(4) 1.1225(3) 0.0220(12) Uani 1 1 d .
H52A H 0.1184 0.6319 1.1746 0.026 Uiso 1 1 calc R
C53 C 0.2659(4) 0.6353(4) 1.0843(3) 0.0233(12) Uani 1 1 d .
H53A H 0.3052 0.6735 1.1105 0.028 Uiso 1 1 calc R
C54 C 0.3197(4) 0.6049(4) 1.0091(3) 0.0193(11) Uani 1 1 d .
H54A H 0.3958 0.6221 0.9839 0.023 Uiso 1 1 calc R
C55 C 0.4591(4) 0.5721(4) 0.8325(3) 0.0153(10) Uani 1 1 d .
C56 C 0.5591(4) 0.5414(4) 0.8482(3) 0.0214(12) Uani 1 1 d .
H56A H 0.5620 0.4813 0.8804 0.026 Uiso 1 1 calc R
C57 C 0.6545(5) 0.5986(4) 0.8169(3) 0.0270(13) Uani 1 1 d .
H57A H 0.7233 0.5761 0.8262 0.032 Uiso 1 1 calc R
C58 C 0.6500(5) 0.6876(4) 0.7725(3) 0.0254(13) Uani 1 1 d .
H58A H 0.7148 0.7279 0.7532 0.030 Uiso 1 1 calc R
C59 C 0.5502(4) 0.7187(4) 0.7560(3) 0.0235(12) Uani 1 1 d .
H59A H 0.5474 0.7793 0.7243 0.028 Uiso 1 1 calc R
C60 C 0.4554(4) 0.6610(4) 0.7859(3) 0.0196(11) Uani 1 1 d .
H60A H 0.3876 0.6820 0.7746 0.023 Uiso 1 1 calc R
C61 C 0.3768(4) 0.3722(4) 0.8924(3) 0.0167(11) Uani 1 1 d .
C62 C 0.4069(4) 0.3068(4) 0.8302(3) 0.0233(12) Uani 1 1 d .
H62A H 0.4008 0.3296 0.7792 0.028 Uiso 1 1 calc R
C63 C 0.4456(5) 0.2090(4) 0.8420(3) 0.0250(13) Uani 1 1 d .
H63A H 0.4694 0.1663 0.7986 0.030 Uiso 1 1 calc R
C64 C 0.4498(5) 0.1736(4) 0.9166(3) 0.0266(13) Uani 1 1 d .
H64A H 0.4736 0.1057 0.9252 0.032 Uiso 1 1 calc R
C65 C 0.4188(4) 0.2382(4) 0.9796(3) 0.0284(13) Uani 1 1 d .
H65A H 0.4225 0.2143 1.0309 0.034 Uiso 1 1 calc R
C66 C 0.3828(4) 0.3369(4) 0.9673(3) 0.0242(12) Uani 1 1 d .
H66A H 0.3621 0.3806 1.0101 0.029 Uiso 1 1 calc R

loop_
_atom_site_aniso_label
_atom_site_aniso_U_11
_atom_site_aniso_U_22
_atom_site_aniso_U_33
_atom_site_aniso_U_23
_atom_site_aniso_U_13
_atom_site_aniso_U_12
Au1 0.01671(12) 0.01878(11) 0.01692(12) -0.00485(9) -0.00951(9) 0.00283(9)
P1 0.0163(7) 0.0163(6) 0.0159(7) -0.0049(5) -0.0082(6) 0.0026(5)
O1 0.025(2) 0.049(3) 0.021(2) -0.0111(19) -0.0115(18) 0.0068(19)
O2 0.022(2) 0.0197(19) 0.034(2) -0.0065(17) -0.0067(18) 0.0062(16)
O3 0.029(2) 0.033(2) 0.027(2) 0.0020(18) -0.0157(18) -0.0003(18)
N1 0.019(2) 0.023(2) 0.023(2) -0.0073(19) -0.010(2) 0.0022(19)
N2 0.019(2) 0.026(2) 0.016(2) -0.0040(19) -0.0098(19) 0.0060(19)
N3 0.021(2) 0.020(2) 0.029(3) 0.003(2) -0.011(2) -0.002(2)
C1 0.021(3) 0.021(3) 0.016(3) -0.005(2) -0.010(2) 0.002(2)
C2 0.021(3) 0.016(3) 0.014(3) -0.001(2) -0.003(2) 0.000(2)
C3 0.017(3) 0.023(3) 0.014(3) 0.000(2) -0.006(2) -0.003(2)
C4 0.022(3) 0.021(3) 0.017(3) -0.005(2) -0.006(2) 0.003(2)
C5 0.017(3) 0.025(3) 0.028(3) -0.006(2) -0.011(2) -0.001(2)
C6 0.016(3) 0.021(3) 0.017(3) 0.002(2) -0.004(2) -0.004(2)
C7 0.023(3) 0.019(3) 0.019(3) -0.003(2) -0.007(2) -0.001(2)
C8 0.017(3) 0.022(3) 0.024(3) 0.003(2) -0.007(2) -0.004(2)
C9 0.018(3) 0.028(3) 0.016(3) 0.002(2) -0.007(2) -0.002(2)
C10 0.020(3) 0.018(3) 0.016(3) -0.003(2) -0.007(2) 0.001(2)
C11 0.023(3) 0.021(3) 0.010(2) -0.003(2) -0.006(2) -0.003(2)
C12 0.021(3) 0.017(3) 0.020(3) -0.007(2) -0.002(2) -0.002(2)
C13 0.017(3) 0.015(2) 0.019(3) 0.004(2) -0.004(2) -0.002(2)
C14 0.025(3) 0.024(3) 0.020(3) -0.005(2) -0.013(2) 0.002(2)
C15 0.029(3) 0.020(3) 0.014(3) -0.002(2) -0.005(2) 0.008(2)
C16 0.022(3) 0.021(3) 0.015(3) -0.002(2) -0.007(2) 0.003(2)
C17 0.022(3) 0.027(3) 0.025(3) -0.003(2) -0.010(2) 0.003(2)
C18 0.031(3) 0.016(3) 0.039(4) 0.002(2) -0.016(3) -0.008(2)
C19 0.032(3) 0.022(3) 0.025(3) -0.004(2) -0.008(3) 0.007(3)
C20 0.024(3) 0.025(3) 0.022(3) -0.002(2) -0.010(2) 0.005(2)
C21 0.027(3) 0.019(3) 0.020(3) -0.002(2) -0.012(2) -0.001(2)
C22 0.021(3) 0.018(3) 0.016(3) -0.006(2) -0.007(2) -0.002(2)
C23 0.018(3) 0.021(3) 0.023(3) 0.002(2) -0.004(2) 0.003(2)
C24 0.018(3) 0.028(3) 0.024(3) 0.003(2) -0.009(2) -0.005(2)
C25 0.022(3) 0.031(3) 0.019(3) -0.008(2) 0.000(2) -0.003(2)
C26 0.032(3) 0.029(3) 0.030(3) -0.016(3) -0.008(3) 0.011(3)
C27 0.031(3) 0.032(3) 0.021(3) -0.004(3) -0.009(3) 0.012(3)
C28 0.018(3) 0.015(2) 0.022(3) -0.005(2) -0.008(2) 0.005(2)
C29 0.023(3) 0.020(3) 0.024(3) -0.002(2) -0.012(2) 0.002(2)
C30 0.025(3) 0.017(3) 0.040(4) -0.003(2) -0.019(3) -0.002(2)
C31 0.025(3) 0.019(3) 0.040(4) 0.000(3) -0.010(3) 0.000(2)
C32 0.029(3) 0.021(3) 0.021(3) 0.006(2) -0.003(2) 0.006(2)
C33 0.023(3) 0.018(3) 0.024(3) 0.002(2) -0.009(2) -0.002(2)
Au2 0.01431(12) 0.01728(11) 0.01418(12) -0.00318(8) -0.00667(8) 0.00051(8)
P2 0.0142(7) 0.0161(6) 0.0130(6) -0.0026(5) -0.0058(5) 0.0001(5)
O4 0.040(3) 0.025(2) 0.042(3) -0.0138(19) -0.028(2) 0.0118(19)
O5 0.027(2) 0.032(2) 0.028(2) 0.0022(19) -0.0074(18) 0.0082(18)
O6 0.033(2) 0.057(3) 0.025(2) -0.012(2) -0.0186(19) 0.003(2)
N4 0.017(2) 0.021(2) 0.024(2) -0.0091(19) -0.0091(19) 0.0029(18)
N5 0.021(2) 0.016(2) 0.026(2) -0.0066(19) -0.014(2) 0.0091(18)
N6 0.017(2) 0.039(3) 0.013(2) 0.002(2) -0.0034(19) -0.006(2)
C34 0.020(3) 0.019(3) 0.019(3) -0.005(2) -0.007(2) -0.001(2)
C35 0.020(3) 0.019(3) 0.016(3) -0.001(2) -0.001(2) -0.006(2)
C36 0.015(3) 0.025(3) 0.013(3) 0.003(2) -0.004(2) -0.005(2)
C37 0.021(3) 0.022(3) 0.020(3) -0.007(2) -0.006(2) 0.000(2)
C38 0.018(3) 0.020(3) 0.020(3) -0.003(2) -0.008(2) 0.000(2)
C39 0.011(2) 0.026(3) 0.018(3) -0.002(2) -0.005(2) -0.001(2)
C40 0.018(3) 0.019(3) 0.024(3) -0.004(2) -0.008(2) -0.002(2)
C41 0.020(3) 0.019(3) 0.025(3) 0.000(2) -0.010(2) -0.005(2)
C42 0.019(3) 0.027(3) 0.017(3) -0.003(2) -0.006(2) 0.000(2)
C43 0.016(3) 0.022(3) 0.017(3) 0.001(2) -0.006(2) -0.003(2)
C44 0.025(3) 0.023(3) 0.022(3) -0.003(2) -0.012(2) 0.003(2)
C45 0.022(3) 0.020(3) 0.015(3) -0.003(2) -0.005(2) 0.004(2)
C46 0.017(3) 0.028(3) 0.007(2) -0.003(2) -0.001(2) 0.006(2)
C47 0.021(3) 0.026(3) 0.015(3) -0.010(2) -0.006(2) -0.005(2)
C48 0.021(3) 0.016(3) 0.019(3) -0.002(2) -0.004(2) 0.001(2)
C49 0.015(3) 0.020(2) 0.011(2) -0.002(2) -0.005(2) 0.005(2)
C50 0.020(3) 0.019(3) 0.023(3) -0.001(2) -0.007(2) 0.003(2)
C51 0.018(3) 0.022(3) 0.019(3) 0.001(2) 0.000(2) -0.003(2)
C52 0.027(3) 0.020(3) 0.018(3) -0.001(2) -0.005(2) 0.010(2)
C53 0.027(3) 0.028(3) 0.019(3) -0.003(2) -0.013(2) -0.003(2)
C54 0.018(3) 0.024(3) 0.018(3) -0.002(2) -0.009(2) -0.003(2)
C55 0.013(2) 0.019(3) 0.016(3) -0.007(2) -0.005(2) 0.000(2)
C56 0.024(3) 0.023(3) 0.019(3) -0.003(2) -0.009(2) 0.003(2)
C57 0.022(3) 0.037(3) 0.026(3) -0.004(3) -0.012(2) 0.003(3)
C58 0.024(3) 0.029(3) 0.022(3) -0.010(2) -0.002(2) -0.004(2)
C59 0.028(3) 0.019(3) 0.024(3) -0.003(2) -0.006(2) -0.005(2)
C60 0.020(3) 0.021(3) 0.018(3) -0.003(2) -0.006(2) 0.001(2)
C61 0.011(2) 0.020(3) 0.020(3) -0.003(2) -0.004(2) -0.001(2)
C62 0.026(3) 0.024(3) 0.021(3) -0.006(2) -0.009(2) 0.006(2)
C63 0.027(3) 0.021(3) 0.029(3) -0.012(2) -0.007(3) -0.001(2)
C64 0.023(3) 0.020(3) 0.036(3) 0.003(2) -0.009(3) 0.008(2)
C65 0.027(3) 0.034(3) 0.022(3) 0.006(3) -0.007(2) 0.007(3)
C66 0.023(3) 0.024(3) 0.028(3) -0.007(2) -0.010(2) 0.003(2)

loop_
_atom_type_symbol
_atom_type_description
_atom_type_scat_dispersion_real
_atom_type_scat_dispersion_imag
_atom_type_scat_source
C C 0.0033 0.0016 'International Tables Vol C Tables 4.2.6.8 and 6.1.1.4'
H H 0.0000 0.0000 'International Tables Vol C Tables 4.2.6.8 and 6.1.1.4'
N N 0.0061 0.0033 'International Tables Vol C Tables 4.2.6.8 and 6.1.1.4'
O O 0.0106 0.0060 'International Tables Vol C Tables 4.2.6.8 and 6.1.1.4'
P P 0.1023 0.0942 'International Tables Vol C Tables 4.2.6.8 and 6.1.1.4'
Au Au -2.0133 8.8022 'International Tables Vol C Tables 4.2.6.8 and 6.1.1.4'

loop_
_geom_angle_atom_site_label_1
_geom_angle_atom_site_label_2
_geom_angle_atom_site_label_3
_geom_angle
C1 Au1 P1 176.78(14)
C16 P1 C22 103.9(2)
C16 P1 C28 105.4(2)
C22 P1 C28 105.0(2)
C16 P1 Au1 110.91(17)
C22 P1 Au1 116.18(17)
C28 P1 Au1 114.38(17)
C9 N1 C6 126.1(4)
C9 N1 H1A 117.0
C6 N1 H1A 117.0
C9 N2 C10 127.5(4)
C9 N2 H2A 116.3
C10 N2 H2A 116.3
O3 N3 O2 123.0(4)
O3 N3 C13 118.5(4)
O2 N3 C13 118.5(4)
C2 C1 Au1 174.4(5)
C1 C2 C3 176.8(5)
C4 C3 C8 117.0(5)
C4 C3 C2 119.8(5)
C8 C3 C2 123.1(5)
C5 C4 C3 122.1(5)
C5 C4 H4A 118.9
C3 C4 H4A 118.9
C6 C5 C4 119.7(5)
C6 C5 H5A 120.2
C4 C5 H5A 120.2
C5 C6 C7 119.1(5)
C5 C6 N1 122.1(5)
C7 C6 N1 118.7(5)
C8 C7 C6 121.3(5)
C8 C7 H7A 119.3
C6 C7 H7A 119.3
C7 C8 C3 120.4(5)
C7 C8 H8A 119.8
C3 C8 H8A 119.8
O1 C9 N1 124.1(5)
O1 C9 N2 123.7(5)
N1 C9 N2 112.2(5)
N2 C10 C15 117.1(5)
N2 C10 C11 123.8(5)
C15 C10 C11 119.0(5)
C12 C11 C10 119.7(5)
C12 C11 H11A 120.1
C10 C11 H11A 120.1
C13 C12 C11 119.7(5)
C13 C12 H12A 120.2
C11 C12 H12A 120.2
C12 C13 C14 121.5(5)
C12 C13 N3 119.2(5)
C14 C13 N3 119.3(5)
C15 C14 C13 118.8(5)
C15 C14 H14A 120.6
C13 C14 H14A 120.6
C14 C15 C10 121.2(5)
C14 C15 H15A 119.4
C10 C15 H15A 119.4
C21 C16 C17 119.4(5)
C21 C16 P1 122.6(4)
C17 C16 P1 118.0(4)
C18 C17 C16 119.0(5)
C18 C17 H17A 120.5
C16 C17 H17A 120.5
C17 C18 C19 121.2(5)
C17 C18 H18A 119.4
C19 C18 H18A 119.4
C20 C19 C18 119.7(5)
C20 C19 H19A 120.2
C18 C19 H19A 120.2
C19 C20 C21 120.1(5)
C19 C20 H20A 120.0
C21 C20 H20A 120.0
C16 C21 C20 120.7(5)
C16 C21 H21A 119.7
C20 C21 H21A 119.7
C23 C22 C27 118.5(5)
C23 C22 P1 122.3(4)
C27 C22 P1 119.2(4)
C24 C23 C22 120.5(5)
C24 C23 H23A 119.8
C22 C23 H23A 119.8
C25 C24 C23 120.6(5)
C25 C24 H24A 119.7
C23 C24 H24A 119.7
C24 C25 C26 119.4(5)
C24 C25 H25A 120.3
C26 C25 H25A 120.3
C27 C26 C25 120.7(5)
C27 C26 H26A 119.7
C25 C26 H26A 119.7
C26 C27 C22 120.4(5)
C26 C27 H27A 119.8
C22 C27 H27A 119.8
C29 C28 C33 119.3(5)
C29 C28 P1 121.2(4)
C33 C28 P1 119.4(4)
C30 C29 C28 119.8(5)
C30 C29 H29A 120.1
C28 C29 H29A 120.1
C31 C30 C29 120.4(5)
C31 C30 H30A 119.8
C29 C30 H30A 119.8
C30 C31 C32 120.4(5)
C30 C31 H31A 119.8
C32 C31 H31A 119.8
C31 C32 C33 119.7(5)
C31 C32 H32A 120.2
C33 C32 H32A 120.2
C32 C33 C28 120.5(5)
C32 C33 H33A 119.8
C28 C33 H33A 119.8
C34 Au2 P2 177.51(15)
C55 P2 C61 105.8(2)
C55 P2 C49 105.0(2)
C61 P2 C49 105.1(2)
C55 P2 Au2 113.80(17)
C61 P2 Au2 113.49(17)
C49 P2 Au2 112.80(16)
C42 N4 C39 128.2(4)
C42 N4 H4B 115.9
C39 N4 H4B 115.9
C42 N5 C43 127.1(4)
C42 N5 H5B 116.4
C43 N5 H5B 116.4
O5 N6 O6 124.0(5)
O5 N6 C46 118.3(4)
O6 N6 C46 117.7(5)
C35 C34 Au2 176.1(5)
C34 C35 C36 175.5(6)
C41 C36 C37 117.7(5)
C41 C36 C35 120.3(5)
C37 C36 C35 121.9(5)
C38 C37 C36 122.7(5)
C38 C37 H37A 118.7
C36 C37 H37A 118.7
C37 C38 C39 118.5(5)
C37 C38 H38A 120.8
C39 C38 H38A 120.8
C40 C39 C38 119.4(5)
C40 C39 N4 116.6(5)
C38 C39 N4 123.9(5)
C41 C40 C39 120.8(5)
C41 C40 H40A 119.6
C39 C40 H40A 119.6
C40 C41 C36 121.0(5)
C40 C41 H41A 119.5
C36 C41 H41A 119.5
O4 C42 N4 124.7(5)
O4 C42 N5 124.7(5)
N4 C42 N5 110.6(4)
C44 C43 C48 119.7(5)
C44 C43 N5 123.1(5)
C48 C43 N5 117.1(4)
C45 C44 C43 119.1(5)
C45 C44 H44A 120.5
C43 C44 H44A 120.5
C46 C45 C44 120.4(5)
C46 C45 H45A 119.8
C44 C45 H45A 119.8
C45 C46 C47 121.6(5)
C45 C46 N6 118.8(5)
C47 C46 N6 119.5(5)
C48 C47 C46 117.9(5)
C48 C47 H47A 121.0
C46 C47 H47A 121.0
C47 C48 C43 121.3(5)
C47 C48 H48A 119.3
C43 C48 H48A 119.3
C50 C49 C54 118.7(5)
C50 C49 P2 118.5(4)
C54 C49 P2 122.8(4)
C51 C50 C49 120.8(5)
C51 C50 H50A 119.6
C49 C50 H50A 119.6
C50 C51 C52 120.1(5)
C50 C51 H51A 119.9
C52 C51 H51A 119.9
C53 C52 C51 119.0(5)
C53 C52 H52A 120.5
C51 C52 H52A 120.5
C54 C53 C52 120.9(5)
C54 C53 H53A 119.5
C52 C53 H53A 119.5
C53 C54 C49 120.4(5)
C53 C54 H54A 119.8
C49 C54 H54A 119.8
C56 C55 C60 119.5(5)
C56 C55 P2 122.2(4)
C60 C55 P2 118.3(4)
C57 C56 C55 120.1(5)
C57 C56 H56A 120.0
C55 C56 H56A 120.0
C58 C57 C56 120.4(5)
C58 C57 H57A 119.8
C56 C57 H57A 119.8
C57 C58 C59 119.9(5)
C57 C58 H58A 120.0
C59 C58 H58A 120.0
C60 C59 C58 119.8(5)
C60 C59 H59A 120.1
C58 C59 H59A 120.1
C59 C60 C55 120.3(5)
C59 C60 H60A 119.9
C55 C60 H60A 119.9
C66 C61 C62 119.1(5)
C66 C61 P2 122.4(4)
C62 C61 P2 118.6(4)
C63 C62 C61 120.7(5)
C63 C62 H62A 119.6
C61 C62 H62A 119.6
C64 C63 C62 120.1(5)
C64 C63 H63A 119.9
C62 C63 H63A 119.9
C63 C64 C65 119.7(5)
C63 C64 H64A 120.2
C65 C64 H64A 120.2
C66 C65 C64 120.2(5)
C66 C65 H65A 119.9
C64 C65 H65A 119.9
C65 C66 C61 120.2(5)
C65 C66 H66A 119.9
C61 C66 H66A 119.9

loop_
_geom_bond_atom_site_label_1
_geom_bond_atom_site_label_2
_geom_bond_distance
Au1 C1 2.003(5)
Au1 P1 2.2804(13)
P1 C16 1.817(5)
P1 C22 1.821(5)
P1 C28 1.824(5)
O1 C9 1.212(6)
O2 N3 1.238(5)
O3 N3 1.226(6)
N1 C9 1.373(7)
N1 C6 1.411(6)
N1 H1A 0.8800
N2 C9 1.381(6)
N2 C10 1.394(6)
N2 H2A 0.8800
N3 C13 1.455(6)
C1 C2 1.203(7)
C2 C3 1.427(7)
C3 C4 1.401(7)
C3 C8 1.414(7)
C4 C5 1.393(7)
C4 H4A 0.9500
C5 C6 1.382(7)
C5 H5A 0.9500
C6 C7 1.396(7)
C7 C8 1.381(7)
C7 H7A 0.9500
C8 H8A 0.9500
C10 C15 1.401(7)
C10 C11 1.403(7)
C11 C12 1.384(7)
C11 H11A 0.9500
C12 C13 1.384(7)
C12 H12A 0.9500
C13 C14 1.386(7)
C14 C15 1.372(7)
C14 H14A 0.9500
C15 H15A 0.9500
C16 C21 1.382(7)
C16 C17 1.409(7)
C17 C18 1.379(7)
C17 H17A 0.9500
C18 C19 1.386(8)
C18 H18A 0.9500
C19 C20 1.375(7)
C19 H19A 0.9500
C20 C21 1.387(7)
C20 H20A 0.9500
C21 H21A 0.9500
C22 C23 1.387(7)
C22 C27 1.398(7)
C23 C24 1.383(7)
C23 H23A 0.9500
C24 C25 1.371(7)
C24 H24A 0.9500
C25 C26 1.382(8)
C25 H25A 0.9500
C26 C27 1.371(7)
C26 H26A 0.9500
C27 H27A 0.9500
C28 C29 1.393(7)
C28 C33 1.396(7)
C29 C30 1.382(7)
C29 H29A 0.9500
C30 C31 1.381(8)
C30 H30A 0.9500
C31 C32 1.381(8)
C31 H31A 0.9500
C32 C33 1.382(7)
C32 H32A 0.9500
C33 H33A 0.9500
Au2 C34 2.000(5)
Au2 P2 2.2707(13)
P2 C55 1.815(5)
P2 C61 1.817(5)
P2 C49 1.819(5)
O4 C42 1.204(6)
O5 N6 1.220(6)
O6 N6 1.236(5)
N4 C42 1.376(6)
N4 C39 1.403(6)
N4 H4B 0.8800
N5 C42 1.386(6)
N5 C43 1.400(6)
N5 H5B 0.8800
N6 C46 1.471(6)
C34 C35 1.206(7)
C35 C36 1.441(7)
C36 C41 1.388(7)
C36 C37 1.392(7)
C37 C38 1.386(7)
C37 H37A 0.9500
C38 C39 1.401(7)
C38 H38A 0.9500
C39 C40 1.394(7)
C40 C41 1.378(7)
C40 H40A 0.9500
C41 H41A 0.9500
C43 C44 1.392(7)
C43 C48 1.399(7)
C44 C45 1.381(7)
C44 H44A 0.9500
C45 C46 1.372(7)
C45 H45A 0.9500
C46 C47 1.395(7)
C47 C48 1.371(7)
C47 H47A 0.9500
C48 H48A 0.9500
C49 C50 1.391(7)
C49 C54 1.393(7)
C50 C51 1.384(7)
C50 H50A 0.9500
C51 C52 1.388(7)
C51 H51A 0.9500
C52 C53 1.387(7)
C52 H52A 0.9500
C53 C54 1.373(7)
C53 H53A 0.9500
C54 H54A 0.9500
C55 C56 1.392(7)
C55 C60 1.395(7)
C56 C57 1.388(7)
C56 H56A 0.9500
C57 C58 1.377(7)
C57 H57A 0.9500
C58 C59 1.399(7)
C58 H58A 0.9500
C59 C60 1.383(7)
C59 H59A 0.9500
C60 H60A 0.9500
C61 C66 1.391(7)
C61 C62 1.397(7)
C62 C63 1.385(7)
C62 H62A 0.9500
C63 C64 1.380(8)
C63 H63A 0.9500
C64 C65 1.400(8)
C64 H64A 0.9500
C65 C66 1.388(7)
C65 H65A 0.9500
C66 H66A 0.9500

loop_
_geom_hbond_atom_site_label_D
_geom_hbond_atom_site_label_H
_geom_hbond_atom_site_label_A
_geom_hbond_distance_DH
_geom_hbond_distance_HA
_geom_hbond_distance_DA
_geom_hbond_angle_DHA
_geom_hbond_site_symmetry_A
N4 H4B O2 0.88 2.47 3.238(5) 146.2 2_666
N5 H5B O2 0.88 2.19 3.035(5) 160.2 2_666

loop_
_geom_torsion_atom_site_label_1
_geom_torsion_atom_site_label_2
_geom_torsion_atom_site_label_3
_geom_torsion_atom_site_label_4
_geom_torsion
C1 Au1 P1 C16 -1(3)
C1 Au1 P1 C22 117(3)
C1 Au1 P1 C28 -120(3)
P1 Au1 C1 C2 -111(5)
Au1 C1 C2 C3 -69(12)
C1 C2 C3 C4 13(10)
C1 C2 C3 C8 -164(9)
C8 C3 C4 C5 4.4(7)
C2 C3 C4 C5 -172.3(5)
C3 C4 C5 C6 -0.3(8)
C4 C5 C6 C7 -4.4(7)
C4 C5 C6 N1 171.1(5)
C9 N1 C6 C5 25.5(7)
C9 N1 C6 C7 -159.0(5)
C5 C6 C7 C8 4.9(7)
N1 C6 C7 C8 -170.8(4)
C6 C7 C8 C3 -0.7(7)
C4 C3 C8 C7 -3.9(7)
C2 C3 C8 C7 172.7(5)
C6 N1 C9 O1 9.3(8)
C6 N1 C9 N2 -171.6(4)
C10 N2 C9 O1 2.5(8)
C10 N2 C9 N1 -176.6(5)
C9 N2 C10 C15 -175.5(5)
C9 N2 C10 C11 2.3(8)
N2 C10 C11 C12 -176.9(5)
C15 C10 C11 C12 0.9(7)
C10 C11 C12 C13 -0.5(7)
C11 C12 C13 C14 -0.9(7)
C11 C12 C13 N3 178.2(4)
O3 N3 C13 C12 166.7(4)
O2 N3 C13 C12 -13.6(7)
O3 N3 C13 C14 -14.2(7)
O2 N3 C13 C14 165.5(4)
C12 C13 C14 C15 1.9(8)
N3 C13 C14 C15 -177.2(5)
C13 C14 C15 C10 -1.5(8)
N2 C10 C15 C14 178.0(5)
C11 C10 C15 C14 0.1(8)
C22 P1 C16 C21 84.3(5)
C28 P1 C16 C21 -25.8(5)
Au1 P1 C16 C21 -150.1(4)
C22 P1 C16 C17 -93.8(4)
C28 P1 C16 C17 156.1(4)
Au1 P1 C16 C17 31.8(4)
C21 C16 C17 C18 -1.1(8)
P1 C16 C17 C18 177.0(4)
C16 C17 C18 C19 -0.2(8)
C17 C18 C19 C20 0.8(9)
C18 C19 C20 C21 -0.1(8)
C17 C16 C21 C20 1.8(8)
P1 C16 C21 C20 -176.3(4)
C19 C20 C21 C16 -1.2(8)
C16 P1 C22 C23 -10.0(5)
C28 P1 C22 C23 100.5(4)
Au1 P1 C22 C23 -132.1(4)
C16 P1 C22 C27 171.3(4)
C28 P1 C22 C27 -78.2(5)
Au1 P1 C22 C27 49.2(5)
C27 C22 C23 C24 1.4(8)
P1 C22 C23 C24 -177.3(4)
C22 C23 C24 C25 0.3(8)
C23 C24 C25 C26 -1.3(8)
C24 C25 C26 C27 0.6(9)
C25 C26 C27 C22 1.1(9)
C23 C22 C27 C26 -2.0(8)
P1 C22 C27 C26 176.6(4)
C16 P1 C28 C29 83.8(4)
C22 P1 C28 C29 -25.6(5)
Au1 P1 C28 C29 -154.1(4)
C16 P1 C28 C33 -92.5(4)
C22 P1 C28 C33 158.1(4)
Au1 P1 C28 C33 29.6(4)
C33 C28 C29 C30 0.6(7)
P1 C28 C29 C30 -175.7(4)
C28 C29 C30 C31 -0.5(8)
C29 C30 C31 C32 0.1(8)
C30 C31 C32 C33 0.3(8)
C31 C32 C33 C28 -0.2(8)
C29 C28 C33 C32 -0.3(7)
P1 C28 C33 C32 176.1(4)
C34 Au2 P2 C55 -157(3)
C34 Au2 P2 C61 82(3)
C34 Au2 P2 C49 -37(3)
P2 Au2 C34 C35 12(9)
Au2 C34 C35 C36 -134(6)
C34 C35 C36 C41 29(7)
C34 C35 C36 C37 -148(7)
C41 C36 C37 C38 -2.0(7)
C35 C36 C37 C38 175.7(5)
C36 C37 C38 C39 1.0(8)
C37 C38 C39 C40 -0.2(7)
C37 C38 C39 N4 -176.7(4)
C42 N4 C39 C40 166.5(5)
C42 N4 C39 C38 -16.9(8)
C38 C39 C40 C41 0.4(7)
N4 C39 C40 C41 177.2(5)
C39 C40 C41 C36 -1.4(8)
C37 C36 C41 C40 2.2(7)
C35 C36 C41 C40 -175.6(5)
C39 N4 C42 O4 8.8(9)
C39 N4 C42 N5 -171.9(4)
C43 N5 C42 O4 -0.7(9)
C43 N5 C42 N4 179.9(4)
C42 N5 C43 C44 14.6(8)
C42 N5 C43 C48 -168.0(5)
C48 C43 C44 C45 2.0(8)
N5 C43 C44 C45 179.4(5)
C43 C44 C45 C46 -1.7(8)
C44 C45 C46 C47 0.2(8)
C44 C45 C46 N6 -178.7(4)
O5 N6 C46 C45 -24.3(7)
O6 N6 C46 C45 157.3(5)
O5 N6 C46 C47 156.8(5)
O6 N6 C46 C47 -21.7(7)
C45 C46 C47 C48 1.0(7)
N6 C46 C47 C48 179.9(4)
C46 C47 C48 C43 -0.7(7)
C44 C43 C48 C47 -0.8(8)
N5 C43 C48 C47 -178.3(4)
C55 P2 C49 C50 166.0(4)
C61 P2 C49 C50 -82.6(4)
Au2 P2 C49 C50 41.6(4)
C55 P2 C49 C54 -16.7(5)
C61 P2 C49 C54 94.7(4)
Au2 P2 C49 C54 -141.2(4)
C54 C49 C50 C51 -1.0(7)
P2 C49 C50 C51 176.4(4)
C49 C50 C51 C52 0.8(8)
C50 C51 C52 C53 -0.1(7)
C51 C52 C53 C54 -0.4(8)
C52 C53 C54 C49 0.2(8)
C50 C49 C54 C53 0.5(7)
P2 C49 C54 C53 -176.8(4)
C61 P2 C55 C56 -23.6(5)
C49 P2 C55 C56 87.3(4)
Au2 P2 C55 C56 -148.8(4)
C61 P2 C55 C60 157.4(4)
C49 P2 C55 C60 -91.7(4)
Au2 P2 C55 C60 32.1(4)
C60 C55 C56 C57 -0.7(8)
P2 C55 C56 C57 -179.7(4)
C55 C56 C57 C58 2.3(8)
C56 C57 C58 C59 -2.7(8)
C57 C58 C59 C60 1.5(8)
C58 C59 C60 C55 0.1(8)
C56 C55 C60 C59 -0.5(8)
P2 C55 C60 C59 178.6(4)
C55 P2 C61 C66 95.1(4)
C49 P2 C61 C66 -15.7(5)
Au2 P2 C61 C66 -139.5(4)
C55 P2 C61 C62 -84.7(4)
C49 P2 C61 C62 164.4(4)
Au2 P2 C61 C62 40.7(4)
C66 C61 C62 C63 -2.0(8)
P2 C61 C62 C63 177.9(4)
C61 C62 C63 C64 3.1(8)
C62 C63 C64 C65 -2.5(8)
C63 C64 C65 C66 0.8(8)
C64 C65 C66 C61 0.3(8)
C62 C61 C66 C65 0.3(8)
P2 C61 C66 C65 -179.5(4)
